data_4066550
loop_
_publ_author_name
'Dyer, Hellen E.'
'Huijser, Saskia'
'Susperregui, Nicolas'
'Bonnet, Fanny'
'Schwarz, Andrew D.'
'Duchateau, Robbert'
'Maron, Laurent'
'Mountford, Philip'

_publ_section_title
;
 Ring-Opening Polymerization ofrac-Lactide by
 Bis(phenolate)amine-Supported Samarium Borohydride Complexes: An
 Experimental and DFT Study
;
_journal_issue 16
_journal_name_full Organometallics
_journal_page_first 3602
_journal_paper_doi 10.1021/om100513j
_journal_volume 29
_journal_year 2010
_chemical_formula_moiety 'C37 H63 B1 N1 O4 Sm1, C1.25 H3 '
_chemical_formula_sum 'C38.25 H66 B N O4 Sm'
_chemical_formula_weight 765.16
_chemical_name_systematic
;
Sm(O2N_OMe)(BH4)(THF) . 0.25(C5H12)
;
_space_group_IT_number 14
_symmetry_cell_setting monoclinic
_symmetry_space_group_name_Hall '-P 2yn'
_symmetry_space_group_name_H-M 'P 1 21/n 1'
_atom_sites_solution_hydrogens geom
_atom_sites_solution_primary direct
_atom_sites_solution_secondary difmap
_cell_angle_alpha 90
_cell_angle_beta 100.2979(6)
_cell_angle_gamma 90
_cell_formula_units_Z 8
_cell_length_a 14.8177(2)
_cell_length_b 27.1790(4)
_cell_length_c 23.5980(3)
_cell_measurement_reflns_used 17565
_cell_measurement_temperature 150
_cell_measurement_theta_max 26
_cell_measurement_theta_min 5
_cell_volume 9350.5(2)
_computing_cell_refinement 'DENZO/SCALEPACK (Otwinowski & Minor, 1997)'
_computing_data_collection 'COLLECT (Nonius, 1997-2001).'
_computing_data_reduction 'DENZO/SCALEPACK (Otwinowski & Minor, 1997)'
_computing_molecular_graphics 'CAMERON (Watkin et al., 1996)'
_computing_publication_material 'CRYSTALS (Betteridge et al., 2003)'
_computing_structure_refinement 'CRYSTALS (Betteridge et al., 2003)'
_computing_structure_solution 'SIR92 (Altomare et al., 1994)'
_diffrn_ambient_temperature 150
_diffrn_measured_fraction_theta_full 0.988
_diffrn_measured_fraction_theta_max 0.981
_diffrn_measurement_device_type 'Nonius KappaCCD'
_diffrn_measurement_method \w
_diffrn_radiation_monochromator graphite
_diffrn_radiation_type 'Mo K\a'
_diffrn_radiation_wavelength 0.71073
_diffrn_reflns_av_R_equivalents 0.043
_diffrn_reflns_limit_h_max 18
_diffrn_reflns_limit_h_min -18
_diffrn_reflns_limit_k_max 33
_diffrn_reflns_limit_k_min -32
_diffrn_reflns_limit_l_max 29
_diffrn_reflns_limit_l_min -29
_diffrn_reflns_number 33970
_diffrn_reflns_theta_full 25.068
_diffrn_reflns_theta_max 26.112
_diffrn_reflns_theta_min 5.116
_diffrn_standards_number 0
_exptl_absorpt_coefficient_mu 1.287
_exptl_absorpt_correction_T_max 0.97
_exptl_absorpt_correction_T_min 0.62
_exptl_absorpt_correction_type multi-scan
_exptl_absorpt_process_details 'DENZO/SCALEPACK (Otwinowski & Minor, 1997)'
_exptl_crystal_colour colourless
_exptl_crystal_density_diffrn 1.087
_exptl_crystal_description plate
_exptl_crystal_F_000 3212
_exptl_crystal_size_max 0.50
_exptl_crystal_size_mid 0.02
_exptl_crystal_size_min 0.02
_refine_diff_density_max 1.43
_refine_diff_density_min -1.20
_refine_ls_extinction_method None
_refine_ls_goodness_of_fit_ref 1.1251
_refine_ls_hydrogen_treatment mixed
_refine_ls_matrix_type full
_refine_ls_number_parameters 888
_refine_ls_number_reflns 11671
_refine_ls_number_restraints 166
_refine_ls_R_factor_all 0.1045
_refine_ls_R_factor_gt 0.0632
_refine_ls_shift/su_max 0.001
_refine_ls_structure_factor_coef F
_refine_ls_weighting_details
;
 Method, part 1, Chebychev polynomial, (Watkin, 1994, Prince, 1982) 
 [weight] = 1.0/[A~0~*T~0~(x)+A~1~*T~1~(x) ... +A~n-1~]*T~n-1~(x)] 
 where A~i~ are the Chebychev coefficients listed below and x= Fcalc/Fmax 
 Method = Robust Weighting (Prince, 1982) 
 W = [weight] * [1-(deltaF/6*sigmaF)^2^]^2^ 
 A~i~ are: 
 2.14 -0.164 1.66 
;
_refine_ls_weighting_scheme calc
_refine_ls_wR_factor_all 0.0753
_refine_ls_wR_factor_gt 0.0596
_refine_ls_wR_factor_ref 0.0596
_reflns_limit_h_max 17
_reflns_limit_h_min -18
_reflns_limit_k_max 33
_reflns_limit_k_min 0
_reflns_limit_l_max 29
_reflns_limit_l_min 0
_reflns_number_gt 11671
_reflns_number_total 18255
_reflns_threshold_expression I>3.0\s(I)
_oxford_diffrn_Wilson_B_factor 2.72
_oxford_diffrn_Wilson_scale 36.69
_oxford_refine_ls_scale 0.1697(2)
_cod_data_source_file om100513j_si_002.cif
_cod_data_source_block COMPOUND_2
_cod_depositor_comments
;
The following automatic conversions were performed:

'_symmetry_cell_setting' value 'Monoclinic' changed to 'monoclinic'
according to /home/saulius/struct/CIF-dictionaries/cif_core.dic
dictionary named 'cif_core.dic' version 2.4.1 from 2010-06-29.

Automatic conversion script
Id: cif_fix_values 1715 2011-07-08 13:25:40Z adriana 
;
_cod_original_sg_symbol_H-M 'P 1 21/n 1 '
_cod_original_formula_sum 'C38.25 H66 B1 N1 O4 Sm1'
_cod_database_code 4066550

loop_
_symmetry_equiv_pos_as_xyz
x,y,z
-x,-y,-z
-x+1/2,y+1/2,-z+1/2
x+1/2,-y+1/2,z+1/2

loop_
_atom_site_label
_atom_site_type_symbol
_atom_site_fract_x
_atom_site_fract_y
_atom_site_fract_z
_atom_site_U_iso_or_equiv
_atom_site_occupancy
_atom_site_adp_type
_atom_site_refinement_flags_posn
_atom_site_refinement_flags_adp
Sm1 Sm 0.76333(2) 0.313872(11) 0.214071(14) 0.0363 1.0000 Uani D .
O1 O 0.6607(3) 0.28873(17) 0.1237(2) 0.0458 1.0000 Uani . .
O2 O 0.7484(3) 0.23922(16) 0.24345(19) 0.0416 1.0000 Uani . .
O3 O 0.8252(3) 0.36863(15) 0.16459(18) 0.0401 1.0000 Uani . .
O4 O 0.8949(4) 0.31865(17) 0.2905(2) 0.0541 1.0000 Uani D U
N1 N 0.8455(3) 0.26049(17) 0.1482(2) 0.0357 1.0000 Uani . .
B1 B 0.6551(7) 0.3682(3) 0.2661(5) 0.0606 1.0000 Uani D .
C1 C 0.7048(5) 0.2763(3) 0.0760(3) 0.0480 1.0000 Uani . .
C2 C 0.7831(5) 0.2413(3) 0.0979(3) 0.0433 1.0000 Uani . .
C3 C 0.5682(6) 0.3055(4) 0.1069(4) 0.0737 1.0000 Uani . .
C4 C 0.7614(4) 0.1916(2) 0.2316(3) 0.0377 1.0000 Uani . .
C5 C 0.7058(5) 0.1539(2) 0.2471(3) 0.0405 1.0000 Uani . .
C6 C 0.7254(5) 0.1060(2) 0.2344(3) 0.0439 1.0000 Uani . .
C7 C 0.7966(5) 0.0928(2) 0.2055(3) 0.0481 1.0000 Uani . .
C8 C 0.8489(5) 0.1310(2) 0.1888(3) 0.0423 1.0000 Uani . .
C9 C 0.8326(4) 0.1796(2) 0.2014(3) 0.0364 1.0000 Uani . .
C10 C 0.8932(5) 0.2195(2) 0.1846(3) 0.0408 1.0000 Uani . .
C11 C 0.6235(5) 0.1661(2) 0.2772(3) 0.0434 1.0000 Uani . .
C12 C 0.5545(5) 0.1985(3) 0.2370(3) 0.0547 1.0000 Uani . .
C13 C 0.6565(5) 0.1932(3) 0.3343(3) 0.0479 1.0000 Uani . .
C14 C 0.5730(6) 0.1197(3) 0.2908(4) 0.0642 1.0000 Uani . .
C15 C 0.8179(6) 0.0380(2) 0.1959(4) 0.0561 1.0000 Uani . .
C16 C 0.7312(8) 0.0099(3) 0.1732(5) 0.0869 1.0000 Uani . .
C17 C 0.8956(9) 0.0308(3) 0.1629(5) 0.0980 1.0000 Uani . .
C18 C 0.8551(7) 0.0161(3) 0.2579(4) 0.0774 1.0000 Uani . .
C19 C 0.8471(4) 0.3723(2) 0.1129(3) 0.0370 1.0000 Uani . .
C20 C 0.8258(4) 0.4154(2) 0.0778(3) 0.0379 1.0000 Uani . .
C21 C 0.8471(4) 0.4144(2) 0.0223(3) 0.0401 1.0000 Uani . .
C22 C 0.8882(5) 0.3747(2) -0.0001(3) 0.0440 1.0000 Uani . .
C23 C 0.9114(5) 0.3342(2) 0.0358(3) 0.0436 1.0000 Uani . .
C24 C 0.8920(4) 0.3333(2) 0.0914(3) 0.0398 1.0000 Uani . .
C25 C 0.9230(4) 0.2908(2) 0.1310(3) 0.0398 1.0000 Uani . .
C26 C 0.7810(4) 0.4597(2) 0.0996(3) 0.0388 1.0000 Uani . .
C27 C 0.6851(4) 0.4465(2) 0.1125(3) 0.0432 1.0000 Uani . .
C28 C 0.8421(5) 0.4799(2) 0.1552(3) 0.0487 1.0000 Uani . .
C29 C 0.7679(6) 0.5026(3) 0.0563(3) 0.0533 1.0000 Uani . .
C30 C 0.9101(6) 0.3774(3) -0.0610(3) 0.0615 1.0000 Uani . .
C31 C 0.9399(6) 0.3275(3) -0.0818(3) 0.0598 1.0000 Uani . .
C32 C 0.8223(10) 0.3917(5) -0.1036(4) 0.1077 1.0000 Uani . .
C33 C 0.9865(11) 0.4154(4) -0.0619(5) 0.1194 1.0000 Uani . .
C38 C 0.9174(8) 0.2850(3) 0.3384(3) 0.0871 1.0000 Uani D U
C39 C 0.942(2) 0.3182(7) 0.3882(6) 0.0929 0.5000 Uani D U
C391 C 0.9972(18) 0.3026(8) 0.3795(11) 0.1063 0.5000 Uani D U
C40 C 0.956(2) 0.3690(8) 0.3686(5) 0.1048 0.5000 Uani D U
C401 C 1.0082(12) 0.3538(7) 0.3605(6) 0.0681 0.5000 Uani D U
C41 C 0.9445(6) 0.3642(3) 0.3054(3) 0.0638 1.0000 Uani D U
Sm101 Sm 0.25984(2) 0.382962(11) 0.203692(14) 0.0373 1.0000 Uani D .
B101 B 0.1412(4) 0.3227(3) 0.2393(3) 0.0557 1.0000 Uani D .
O101 O 0.1616(3) 0.42745(19) 0.1247(2) 0.0519 1.0000 Uani . .
O102 O 0.2474(3) 0.44769(16) 0.2566(2) 0.0462 1.0000 Uani . .
O103 O 0.3160(3) 0.34496(16) 0.13565(19) 0.0425 1.0000 Uani . .
O104 O 0.3906(4) 0.35977(16) 0.2741(2) 0.0512 1.0000 Uani D U
N101 N 0.3492(3) 0.45093(18) 0.1595(2) 0.0363 1.0000 Uani . .
C101 C 0.2093(5) 0.4493(3) 0.0836(3) 0.0536 1.0000 Uani . .
C102 C 0.2889(4) 0.4797(2) 0.1159(3) 0.0403 1.0000 Uani . .
C103 C 0.0684(6) 0.4301(6) 0.1137(6) 0.1131 1.0000 Uani . .
C104 C 0.2631(4) 0.4963(2) 0.2602(3) 0.0403 1.0000 Uani . .
C105 C 0.2100(5) 0.5264(3) 0.2891(3) 0.0436 1.0000 Uani . .
C106 C 0.2288(5) 0.5776(2) 0.2902(3) 0.0435 1.0000 Uani . .
C107 C 0.2991(5) 0.5985(2) 0.2645(3) 0.0443 1.0000 Uani . .
C108 C 0.3487(5) 0.5662(2) 0.2362(3) 0.0435 1.0000 Uani . .
C109 C 0.3317(4) 0.5159(2) 0.2348(3) 0.0389 1.0000 Uani . .
C110 C 0.3933(4) 0.4828(2) 0.2072(3) 0.0414 1.0000 Uani . .
C111 C 0.1300(5) 0.5077(3) 0.3170(3) 0.0538 1.0000 Uani . .
C112 C 0.0550(6) 0.4858(3) 0.2703(4) 0.0662 1.0000 Uani . .
C113 C 0.0865(6) 0.5470(3) 0.3485(4) 0.0610 1.0000 Uani . .
C114 C 0.1672(7) 0.4668(3) 0.3612(4) 0.0693 1.0000 Uani . .
C115 C 0.3173(5) 0.6543(2) 0.2698(3) 0.0467 1.0000 Uani . .
C116 C 0.2277(6) 0.6839(3) 0.2539(4) 0.0601 1.0000 Uani . .
C117 C 0.3833(6) 0.6710(3) 0.2301(4) 0.0559 1.0000 Uani . .
C118 C 0.3605(6) 0.6653(3) 0.3317(4) 0.0596 1.0000 Uani . .
C119 C 0.3483(4) 0.3524(2) 0.0878(3) 0.0390 1.0000 Uani . .
C120 C 0.3316(5) 0.3202(2) 0.0401(3) 0.0417 1.0000 Uani . .
C121 C 0.3688(5) 0.3322(2) -0.0084(3) 0.0416 1.0000 Uani . .
C122 C 0.4218(4) 0.3740(2) -0.0129(3) 0.0397 1.0000 Uani . .
C123 C 0.4357(4) 0.4053(2) 0.0342(3) 0.0378 1.0000 Uani . .
C124 C 0.4017(4) 0.3951(2) 0.0841(3) 0.0370 1.0000 Uani . .
C125 C 0.4268(4) 0.4268(2) 0.1365(3) 0.0395 1.0000 Uani . .
C126 C 0.2731(5) 0.2727(3) 0.0417(3) 0.0512 1.0000 Uani . .
C127 C 0.1767(6) 0.2877(3) 0.0486(4) 0.0693 1.0000 Uani . .
C128 C 0.3182(6) 0.2410(3) 0.0921(4) 0.0610 1.0000 Uani . .
C129 C 0.2654(7) 0.2426(3) -0.0126(4) 0.0724 1.0000 Uani . .
C130 C 0.4664(5) 0.3817(3) -0.0662(3) 0.0470 1.0000 Uani . .
C131 C 0.5083(7) 0.4334(3) -0.0675(4) 0.0663 1.0000 Uani . .
C132 C 0.3935(6) 0.3762(4) -0.1217(3) 0.0674 1.0000 Uani . .
C133 C 0.5417(7) 0.3435(4) -0.0660(4) 0.0731 1.0000 Uani . .
C138 C 0.4139(7) 0.3793(3) 0.3320(3) 0.0756 1.0000 Uani D U
C139 C 0.444(2) 0.3354(6) 0.3679(8) 0.0969 0.5000 Uani D U
C1391 C 0.4891(12) 0.3497(7) 0.3652(8) 0.0855 0.5000 Uani D U
C140 C 0.4393(18) 0.2907(7) 0.3318(5) 0.0736 0.5000 Uani D U
C1401 C 0.4753(14) 0.3024(8) 0.3338(5) 0.0751 0.5000 Uani D U
C141 C 0.4310(6) 0.3110(3) 0.2730(3) 0.0636 1.0000 Uani D U
C201 C 0.8062(16) 0.1179(8) -0.0144(9) 0.0892 0.5000 Uani D U
C202 C 0.7436(14) 0.1058(9) 0.0259(10) 0.1064 0.5000 Uani D U
C203 C 0.6535(14) 0.1309(8) 0.0217(9) 0.1001 0.5000 Uani D U
C204 C 0.6024(14) 0.1205(7) 0.0692(7) 0.0845 0.5000 Uani D U
C205 C 0.5286(16) 0.1569(8) 0.0679(9) 0.0967 0.5000 Uani D U
H1 H 0.6264(17) 0.3643(14) 0.2166(7) 0.0604(2) 1.0000 Uiso D .
H2 H 0.7288(13) 0.3851(10) 0.2709(17) 0.0604(2) 1.0000 Uiso D .
H3 H 0.663(3) 0.3283(7) 0.2852(14) 0.0604(2) 1.0000 Uiso D .
H4 H 0.624(5) 0.390(2) 0.282(3) 0.0604(2) 1.0000 Uiso D .
H5 H 0.1881(2) 0.3378(2) 0.2789(2) 0.11(2) 1.0000 Uiso D .
H6 H 0.1853(2) 0.2968(2) 0.2159(2) 0.11(2) 1.0000 Uiso D .
H7 H 0.1175(2) 0.3590(2) 0.2103(2) 0.11(2) 1.0000 Uiso D .
H8 H 0.0989(2) 0.3102(2) 0.2562(2) 0.11(2) 1.0000 Uiso D .
H11 H 0.7291 0.3065 0.0596 0.0620 1.0000 Uiso R .
H12 H 0.6591 0.2599 0.0455 0.0620 1.0000 Uiso R .
H21 H 0.8191 0.2352 0.0665 0.0539 1.0000 Uiso R .
H22 H 0.7570 0.2096 0.1090 0.0539 1.0000 Uiso R .
H31 H 0.5411 0.3141 0.1415 0.0919 1.0000 Uiso R .
H32 H 0.5690 0.3354 0.0823 0.0919 1.0000 Uiso R .
H33 H 0.5305 0.2792 0.0843 0.0919 1.0000 Uiso R .
H61 H 0.6875 0.0791 0.2471 0.0545 1.0000 Uiso R .
H81 H 0.8991 0.1228 0.1671 0.0510 1.0000 Uiso R .
H101 H 0.9277 0.2343 0.2208 0.0509 1.0000 Uiso R .
H102 H 0.9373 0.2037 0.1627 0.0509 1.0000 Uiso R .
H121 H 0.5013 0.2062 0.2564 0.0645 1.0000 Uiso R .
H122 H 0.5852 0.2297 0.2288 0.0645 1.0000 Uiso R .
H123 H 0.5321 0.1807 0.2001 0.0645 1.0000 Uiso R .
H131 H 0.6027 0.2008 0.3530 0.0583 1.0000 Uiso R .
H132 H 0.6876 0.2245 0.3267 0.0583 1.0000 Uiso R .
H133 H 0.7006 0.1718 0.3604 0.0583 1.0000 Uiso R .
H141 H 0.5202 0.1288 0.3098 0.0847 1.0000 Uiso R .
H142 H 0.6170 0.0987 0.3174 0.0847 1.0000 Uiso R .
H143 H 0.5499 0.1011 0.2545 0.0847 1.0000 Uiso R .
H161 H 0.7450 -0.0255 0.1668 0.0990 1.0000 Uiso R .
H162 H 0.6899 0.0122 0.2023 0.0990 1.0000 Uiso R .
H163 H 0.7002 0.0249 0.1361 0.0990 1.0000 Uiso R .
H171 H 0.9066 -0.0051 0.1582 0.1392 1.0000 Uiso R .
H172 H 0.9530 0.0467 0.1836 0.1392 1.0000 Uiso R .
H173 H 0.8774 0.0464 0.1241 0.1392 1.0000 Uiso R .
H181 H 0.8714 -0.0194 0.2549 0.0916 1.0000 Uiso R .
H182 H 0.9112 0.0351 0.2749 0.0916 1.0000 Uiso R .
H183 H 0.8079 0.0194 0.2831 0.0916 1.0000 Uiso R .
H211 H 0.8307 0.4441 -0.0025 0.0485 1.0000 Uiso R .
H231 H 0.9421 0.3053 0.0213 0.0550 1.0000 Uiso R .
H251 H 0.9611 0.3042 0.1669 0.0518 1.0000 Uiso R .
H252 H 0.9613 0.2684 0.1113 0.0518 1.0000 Uiso R .
H271 H 0.6567 0.4761 0.1273 0.0549 1.0000 Uiso R .
H272 H 0.6914 0.4198 0.1422 0.0549 1.0000 Uiso R .
H273 H 0.6451 0.4347 0.0764 0.0549 1.0000 Uiso R .
H281 H 0.8122 0.5093 0.1694 0.0573 1.0000 Uiso R .
H282 H 0.9040 0.4894 0.1473 0.0573 1.0000 Uiso R .
H283 H 0.8491 0.4534 0.1850 0.0573 1.0000 Uiso R .
H291 H 0.7387 0.5311 0.0728 0.0616 1.0000 Uiso R .
H292 H 0.8285 0.5129 0.0473 0.0616 1.0000 Uiso R .
H293 H 0.7272 0.4912 0.0202 0.0616 1.0000 Uiso R .
H311 H 0.9546 0.3311 -0.1214 0.0809 1.0000 Uiso R .
H312 H 0.9952 0.3153 -0.0550 0.0809 1.0000 Uiso R .
H313 H 0.8884 0.3035 -0.0829 0.0809 1.0000 Uiso R .
H321 H 0.8365 0.3940 -0.1434 0.1175 1.0000 Uiso R .
H322 H 0.7996 0.4243 -0.0923 0.1175 1.0000 Uiso R .
H323 H 0.7740 0.3662 -0.1027 0.1175 1.0000 Uiso R .
H331 H 1.0018 0.4174 -0.1014 0.1531 1.0000 Uiso R .
H332 H 1.0421 0.4050 -0.0339 0.1531 1.0000 Uiso R .
H333 H 0.9657 0.4483 -0.0505 0.1531 1.0000 Uiso R .
H381 H 0.9380 0.2532 0.3234 0.0999 1.0000 Uiso R .
H382 H 0.8612 0.2792 0.3554 0.0999 1.0000 Uiso R .
H391 H 0.9926 0.3043 0.4172 0.1084 0.5000 Uiso R .
H392 H 0.8856 0.3220 0.4061 0.1084 0.5000 Uiso R .
H3911 H 1.0526 0.2810 0.3844 0.1079 0.5000 Uiso R .
H3912 H 0.9758 0.3059 0.4172 0.1079 0.5000 Uiso R .
H401 H 1.0223 0.3752 0.3826 0.1154 0.5000 Uiso R .
H402 H 0.9188 0.3959 0.3824 0.1154 0.5000 Uiso R .
H4011 H 1.0724 0.3542 0.3526 0.0871 0.5000 Uiso R .
H4012 H 1.0015 0.3798 0.3895 0.0871 0.5000 Uiso R .
H411 H 1.0029 0.3635 0.2897 0.0843 1.0000 Uiso R .
H412 H 0.9063 0.3927 0.2885 0.0843 1.0000 Uiso R .
H1011 H 0.1661 0.4711 0.0574 0.0717 1.0000 Uiso R .
H1012 H 0.2332 0.4231 0.0604 0.0717 1.0000 Uiso R .
H1021 H 0.2636 0.5081 0.1349 0.0470 1.0000 Uiso R .
H1022 H 0.3263 0.4922 0.0875 0.0470 1.0000 Uiso R .
H1031 H 0.0425 0.4138 0.1452 0.1420 1.0000 Uiso R .
H1032 H 0.0496 0.4655 0.1111 0.1420 1.0000 Uiso R .
H1033 H 0.0446 0.4134 0.0763 0.1420 1.0000 Uiso R .
H1061 H 0.1902 0.5998 0.3098 0.0535 1.0000 Uiso R .
H1081 H 0.3988 0.5795 0.2172 0.0522 1.0000 Uiso R .
H1101 H 0.4396 0.5037 0.1925 0.0553 1.0000 Uiso R .
H1102 H 0.4253 0.4606 0.2382 0.0553 1.0000 Uiso R .
H1121 H 0.0035 0.4731 0.2884 0.0813 1.0000 Uiso R .
H1122 H 0.0315 0.5120 0.2417 0.0813 1.0000 Uiso R .
H1123 H 0.0812 0.4582 0.2503 0.0813 1.0000 Uiso R .
H1131 H 0.0361 0.5321 0.3658 0.0885 1.0000 Uiso R .
H1132 H 0.1337 0.5614 0.3798 0.0885 1.0000 Uiso R .
H1133 H 0.0609 0.5735 0.3209 0.0885 1.0000 Uiso R .
H1141 H 0.1161 0.4540 0.3796 0.0828 1.0000 Uiso R .
H1142 H 0.2164 0.4808 0.3914 0.0828 1.0000 Uiso R .
H1143 H 0.1931 0.4392 0.3410 0.0828 1.0000 Uiso R .
H1161 H 0.2401 0.7201 0.2576 0.0769 1.0000 Uiso R .
H1162 H 0.1848 0.6742 0.2802 0.0769 1.0000 Uiso R .
H1163 H 0.1994 0.6760 0.2133 0.0769 1.0000 Uiso R .
H1171 H 0.3944 0.7073 0.2340 0.0792 1.0000 Uiso R .
H1172 H 0.4430 0.6531 0.2401 0.0792 1.0000 Uiso R .
H1173 H 0.3542 0.6632 0.1896 0.0792 1.0000 Uiso R .
H1181 H 0.3728 0.7015 0.3361 0.0692 1.0000 Uiso R .
H1182 H 0.3173 0.6551 0.3576 0.0692 1.0000 Uiso R .
H1183 H 0.4194 0.6468 0.3422 0.0692 1.0000 Uiso R .
H1211 H 0.3567 0.3093 -0.0420 0.0522 1.0000 Uiso R .
H1231 H 0.4713 0.4363 0.0323 0.0464 1.0000 Uiso R .
H1251 H 0.4685 0.4533 0.1271 0.0527 1.0000 Uiso R .
H1252 H 0.4606 0.4055 0.1679 0.0527 1.0000 Uiso R .
H1271 H 0.1377 0.2578 0.0496 0.0883 1.0000 Uiso R .
H1272 H 0.1794 0.3067 0.0852 0.0883 1.0000 Uiso R .
H1273 H 0.1496 0.3089 0.0152 0.0883 1.0000 Uiso R .
H1281 H 0.2817 0.2102 0.0935 0.0774 1.0000 Uiso R .
H1282 H 0.3211 0.2597 0.1289 0.0774 1.0000 Uiso R .
H1283 H 0.3817 0.2323 0.0867 0.0774 1.0000 Uiso R .
H1291 H 0.2276 0.2126 -0.0095 0.0880 1.0000 Uiso R .
H1292 H 0.2357 0.2628 -0.0463 0.0880 1.0000 Uiso R .
H1293 H 0.3282 0.2326 -0.0181 0.0880 1.0000 Uiso R .
H1311 H 0.5359 0.4373 -0.1030 0.0835 1.0000 Uiso R .
H1312 H 0.5572 0.4370 -0.0327 0.0835 1.0000 Uiso R .
H1313 H 0.4604 0.4593 -0.0670 0.0835 1.0000 Uiso R .
H1321 H 0.4236 0.3814 -0.1559 0.0841 1.0000 Uiso R .
H1322 H 0.3444 0.4014 -0.1217 0.0841 1.0000 Uiso R .
H1323 H 0.3657 0.3426 -0.1235 0.0841 1.0000 Uiso R .
H1331 H 0.5707 0.3480 -0.1008 0.1033 1.0000 Uiso R .
H1332 H 0.5893 0.3474 -0.0305 0.1033 1.0000 Uiso R .
H1333 H 0.5144 0.3098 -0.0667 0.1033 1.0000 Uiso R .
H1381 H 0.4311 0.4148 0.3306 0.0910 1.0000 Uiso R .
H1382 H 0.3589 0.3761 0.3509 0.0910 1.0000 Uiso R .
H1391 H 0.5095 0.3407 0.3858 0.1048 0.5000 Uiso R .
H1392 H 0.4064 0.3313 0.3989 0.1048 0.5000 Uiso R .
H2011 H 0.8604 0.0957 -0.0041 0.1111 0.5000 Uiso R .
H2012 H 0.8262 0.1529 -0.0078 0.1111 0.5000 Uiso R .
H2013 H 0.7784 0.1132 -0.0559 0.1111 0.5000 Uiso R .
H2021 H 0.7758 0.1100 0.0667 0.1261 0.5000 Uiso R .
H2022 H 0.7281 0.0703 0.0186 0.1261 0.5000 Uiso R .
H2031 H 0.6652 0.1672 0.0221 0.1157 0.5000 Uiso R .
H2032 H 0.6135 0.1215 -0.0154 0.1157 0.5000 Uiso R .
H2041 H 0.6448 0.1225 0.1072 0.0962 0.5000 Uiso R .
H2042 H 0.5749 0.0868 0.0642 0.0962 0.5000 Uiso R .
H2051 H 0.4919 0.1514 0.0990 0.1080 0.5000 Uiso R .
H2052 H 0.5574 0.1902 0.0725 0.1080 0.5000 Uiso R .
H2053 H 0.4875 0.1546 0.0295 0.1080 0.5000 Uiso R .
H1411 H 0.4933 0.3134 0.2625 0.0800 1.0000 Uiso R .
H1412 H 0.3908 0.2898 0.2444 0.0800 1.0000 Uiso R .
H1401 H 0.4944 0.2691 0.3424 0.0956 0.5000 Uiso R .
H1402 H 0.3829 0.2717 0.3354 0.0956 0.5000 Uiso R .
H1393 H 0.5496 0.3645 0.3616 0.0964 0.5000 Uiso R .
H1394 H 0.4848 0.3466 0.4069 0.0964 0.5000 Uiso R .
H1403 H 0.5354 0.2853 0.3354 0.0917 0.5000 Uiso R .
H1404 H 0.4338 0.2815 0.3528 0.0917 0.5000 Uiso R .

loop_
_atom_site_aniso_label
_atom_site_aniso_U_11
_atom_site_aniso_U_22
_atom_site_aniso_U_33
_atom_site_aniso_U_23
_atom_site_aniso_U_13
_atom_site_aniso_U_12
Sm1 0.03951(18) 0.02580(16) 0.04725(18) 0.00148(13) 0.01803(14) 0.00024(14)
O1 0.034(2) 0.041(3) 0.062(3) -0.002(2) 0.008(2) 0.0093(19)
O2 0.046(3) 0.033(2) 0.051(2) 0.0006(18) 0.022(2) 0.0033(19)
O3 0.051(3) 0.025(2) 0.047(2) 0.0065(17) 0.019(2) -0.0040(19)
O4 0.056(3) 0.048(3) 0.056(3) 0.005(2) 0.005(2) -0.011(2)
N1 0.035(3) 0.026(2) 0.050(3) 0.005(2) 0.017(2) 0.003(2)
B1 0.068(6) 0.042(5) 0.083(6) -0.012(4) 0.046(5) -0.001(4)
C1 0.048(4) 0.042(4) 0.054(4) -0.002(3) 0.009(3) 0.002(3)
C2 0.045(4) 0.043(4) 0.045(4) -0.004(3) 0.017(3) 0.004(3)
C3 0.047(5) 0.096(7) 0.077(6) -0.007(5) 0.007(4) 0.021(5)
C4 0.042(3) 0.032(3) 0.041(3) 0.003(3) 0.014(3) 0.000(3)
C5 0.043(4) 0.039(3) 0.043(3) 0.002(3) 0.015(3) 0.001(3)
C6 0.053(4) 0.031(3) 0.052(4) 0.002(3) 0.022(3) -0.004(3)
C7 0.063(4) 0.031(3) 0.054(4) -0.001(3) 0.018(3) 0.004(3)
C8 0.048(4) 0.035(3) 0.050(4) 0.004(3) 0.021(3) 0.004(3)
C9 0.038(3) 0.024(3) 0.050(3) 0.008(2) 0.014(3) 0.006(2)
C10 0.041(4) 0.027(3) 0.057(4) 0.009(3) 0.017(3) 0.003(3)
C11 0.044(4) 0.036(3) 0.055(4) 0.000(3) 0.021(3) 0.000(3)
C12 0.040(4) 0.054(4) 0.072(5) -0.004(3) 0.016(3) 0.000(3)
C13 0.053(4) 0.041(4) 0.056(4) -0.001(3) 0.027(3) -0.001(3)
C14 0.068(5) 0.043(4) 0.093(6) -0.006(4) 0.046(5) -0.010(4)
C15 0.076(5) 0.027(3) 0.076(5) -0.001(3) 0.039(4) -0.001(3)
C16 0.096(7) 0.042(5) 0.110(8) -0.023(5) -0.016(6) 0.014(5)
C17 0.143(10) 0.043(5) 0.135(9) 0.001(5) 0.098(8) 0.002(5)
C18 0.082(6) 0.050(5) 0.101(7) 0.005(5) 0.016(5) 0.019(5)
C19 0.039(3) 0.027(3) 0.048(3) -0.001(2) 0.017(3) -0.002(3)
C20 0.036(3) 0.032(3) 0.049(3) 0.001(3) 0.016(3) 0.000(3)
C21 0.041(3) 0.034(3) 0.048(4) 0.002(3) 0.016(3) 0.000(3)
C22 0.047(4) 0.041(4) 0.050(4) 0.004(3) 0.022(3) 0.006(3)
C23 0.043(4) 0.033(3) 0.060(4) -0.001(3) 0.023(3) 0.002(3)
C24 0.036(3) 0.028(3) 0.058(4) 0.004(3) 0.018(3) -0.007(3)
C25 0.035(3) 0.037(3) 0.051(4) 0.010(3) 0.020(3) 0.001(3)
C26 0.041(3) 0.030(3) 0.048(3) 0.002(3) 0.014(3) -0.001(3)
C27 0.034(3) 0.034(3) 0.063(4) 0.000(3) 0.015(3) 0.001(3)
C28 0.054(4) 0.031(3) 0.064(4) -0.008(3) 0.021(3) -0.008(3)
C29 0.066(5) 0.036(4) 0.065(4) 0.005(3) 0.028(4) 0.007(3)
C30 0.091(6) 0.046(4) 0.057(4) 0.008(3) 0.039(4) 0.016(4)
C31 0.072(5) 0.062(5) 0.051(4) 0.000(3) 0.025(4) 0.015(4)
C32 0.165(12) 0.110(9) 0.050(5) 0.005(5) 0.025(6) 0.087(9)
C33 0.190(14) 0.088(8) 0.112(8) -0.015(6) 0.113(10) -0.048(8)
C38 0.112(7) 0.076(6) 0.063(5) 0.017(4) -0.011(5) -0.027(5)
C39 0.117(13) 0.101(12) 0.055(9) 0.013(9) 0.002(9) -0.028(11)
C391 0.114(13) 0.100(12) 0.091(11) 0.026(10) -0.017(11) -0.012(11)
C40 0.126(13) 0.104(12) 0.081(11) -0.009(10) 0.008(11) -0.040(12)
C401 0.068(10) 0.069(10) 0.066(9) 0.002(8) 0.008(8) -0.021(8)
C41 0.066(5) 0.056(4) 0.071(5) -0.011(4) 0.015(4) -0.020(4)
Sm101 0.03979(19) 0.02744(17) 0.04906(19) 0.00364(13) 0.01954(14) 0.00063(14)
B101 0.058(5) 0.045(5) 0.070(5) 0.013(4) 0.028(4) -0.005(4)
O101 0.029(2) 0.062(3) 0.068(3) 0.018(2) 0.017(2) 0.004(2)
O102 0.054(3) 0.029(2) 0.063(3) -0.003(2) 0.032(2) 0.000(2)
O103 0.046(3) 0.032(2) 0.055(3) -0.0043(19) 0.025(2) -0.0009(19)
O104 0.058(3) 0.038(3) 0.058(3) 0.003(2) 0.012(2) 0.010(2)
N101 0.036(3) 0.029(3) 0.046(3) -0.002(2) 0.013(2) -0.002(2)
C101 0.041(4) 0.060(5) 0.062(4) 0.021(4) 0.015(3) 0.012(3)
C102 0.035(3) 0.028(3) 0.059(4) 0.005(3) 0.011(3) -0.002(3)
C103 0.031(4) 0.164(12) 0.145(10) 0.085(9) 0.020(5) 0.008(6)
C104 0.038(3) 0.037(4) 0.047(4) -0.001(3) 0.012(3) -0.009(3)
C105 0.042(4) 0.042(4) 0.051(4) -0.003(3) 0.017(3) -0.001(3)
C106 0.044(4) 0.038(3) 0.051(4) -0.010(3) 0.015(3) -0.002(3)
C107 0.042(4) 0.038(3) 0.054(4) -0.003(3) 0.014(3) -0.002(3)
C108 0.039(4) 0.038(4) 0.056(4) -0.002(3) 0.019(3) 0.001(3)
C109 0.037(3) 0.033(3) 0.049(4) -0.004(3) 0.014(3) -0.001(3)
C110 0.037(3) 0.040(4) 0.049(4) 0.000(3) 0.013(3) 0.000(3)
C111 0.054(4) 0.053(4) 0.062(4) -0.003(3) 0.029(4) 0.003(3)
C112 0.053(5) 0.056(5) 0.096(6) -0.023(4) 0.029(4) -0.001(4)
C113 0.057(5) 0.060(5) 0.075(5) -0.018(4) 0.035(4) -0.001(4)
C114 0.087(6) 0.058(5) 0.074(5) 0.003(4) 0.044(5) -0.004(4)
C115 0.044(4) 0.027(3) 0.072(5) -0.012(3) 0.017(3) 0.002(3)
C116 0.054(5) 0.035(4) 0.091(6) -0.005(4) 0.011(4) 0.000(3)
C117 0.064(5) 0.027(3) 0.082(5) -0.005(3) 0.027(4) -0.012(3)
C118 0.051(4) 0.049(4) 0.083(5) -0.021(4) 0.022(4) -0.005(3)
C119 0.039(3) 0.032(3) 0.049(4) 0.000(3) 0.016(3) 0.000(3)
C120 0.042(4) 0.035(3) 0.051(4) 0.007(3) 0.017(3) 0.001(3)
C121 0.042(4) 0.037(3) 0.046(3) -0.002(3) 0.010(3) 0.005(3)
C122 0.040(3) 0.035(3) 0.048(3) 0.000(3) 0.017(3) 0.001(3)
C123 0.033(3) 0.035(3) 0.049(4) 0.001(3) 0.015(3) 0.002(3)
C124 0.030(3) 0.029(3) 0.055(4) 0.001(3) 0.014(3) 0.003(2)
C125 0.033(3) 0.034(3) 0.057(4) 0.003(3) 0.022(3) -0.003(3)
C126 0.055(4) 0.042(4) 0.061(4) 0.000(3) 0.022(3) -0.013(3)
C127 0.058(5) 0.064(5) 0.091(6) -0.001(4) 0.025(5) -0.018(4)
C128 0.066(5) 0.043(4) 0.082(5) 0.000(4) 0.034(4) -0.006(4)
C129 0.093(7) 0.046(4) 0.089(6) -0.015(4) 0.043(5) -0.025(4)
C130 0.053(4) 0.041(4) 0.053(4) 0.002(3) 0.025(3) -0.006(3)
C131 0.080(6) 0.065(5) 0.062(5) 0.004(4) 0.036(4) -0.023(4)
C132 0.076(6) 0.078(6) 0.051(4) 0.002(4) 0.020(4) -0.013(5)
C133 0.075(6) 0.081(6) 0.076(5) 0.017(5) 0.046(5) 0.021(5)
C138 0.093(6) 0.064(5) 0.067(5) -0.002(4) 0.006(4) 0.008(5)
C139 0.123(13) 0.088(12) 0.074(10) 0.014(9) 0.003(11) 0.006(11)
C1391 0.085(11) 0.098(12) 0.078(10) 0.023(9) 0.027(9) -0.007(10)
C140 0.085(12) 0.062(10) 0.078(10) 0.028(8) 0.026(9) 0.001(9)
C1401 0.070(11) 0.071(11) 0.096(11) 0.021(9) 0.044(8) 0.012(9)
C141 0.063(5) 0.053(4) 0.079(5) 0.007(4) 0.024(4) 0.014(4)
C201 0.107(14) 0.079(12) 0.096(12) -0.021(10) 0.057(10) -0.010(10)
C202 0.126(14) 0.083(12) 0.111(12) -0.004(10) 0.022(11) 0.003(11)
C203 0.131(14) 0.076(11) 0.090(11) -0.007(9) 0.009(11) -0.001(11)
C204 0.116(13) 0.074(10) 0.059(9) 0.000(8) 0.003(9) 0.012(10)
C205 0.131(16) 0.080(12) 0.082(11) 0.023(10) 0.025(11) 0.036(11)

loop_
_atom_type_symbol
_atom_type_scat_dispersion_real
_atom_type_scat_dispersion_imag
_atom_type_scat_Cromer_Mann_a1
_atom_type_scat_Cromer_Mann_b1
_atom_type_scat_Cromer_Mann_a2
_atom_type_scat_Cromer_Mann_b2
_atom_type_scat_Cromer_Mann_a3
_atom_type_scat_Cromer_Mann_b3
_atom_type_scat_Cromer_Mann_a4
_atom_type_scat_Cromer_Mann_b4
_atom_type_scat_Cromer_Mann_c
_atom_type_scat_source
C 0.0033 0.0016 2.3100 20.8439 1.0200 10.2075 1.5886 0.5687 0.8650 51.6512 0.2156 'International Tables Vol C 4.2.6.8 and 6.1.1.4'
H 0.0000 0.0000 0.4930 10.5109 0.3229 26.1257 0.1402 3.1424 0.0408 57.7998 0.0030 'International Tables Vol C 4.2.6.8 and 6.1.1.4'
N 0.0061 0.0033 12.2126 0.0057 3.1322 9.8933 2.0125 28.9975 1.1663 0.5826 -11.5290 'International Tables Vol C 4.2.6.8 and 6.1.1.4'
O 0.0106 0.0060 3.0485 13.2771 2.2868 5.7011 1.5463 0.3239 0.8670 32.9089 0.2508 'International Tables Vol C 4.2.6.8 and 6.1.1.4'
Sm -0.1638 3.4418 24.0042 2.4727 19.4258 0.1965 13.4396 14.3996 2.8960 128.0070 2.2096 'International Tables Vol C 4.2.6.8 and 6.1.1.4'
B 0.0013 0.0007 2.0545 23.2185 1.3326 1.0210 1.0979 60.3498 0.7068 0.1403 -0.1932 'International Tables Vol C 4.2.6.8 and 6.1.1.4'

loop_
_geom_angle_atom_site_label_1
_geom_angle_atom_site_label_2
_geom_angle_atom_site_label_3
_geom_angle
_geom_angle_publ_flag
O1 Sm1 O2 86.29(17) yes
O1 Sm1 O3 88.83(16) yes
O2 Sm1 O3 151.92(16) yes
O1 Sm1 O4 161.12(16) yes
O2 Sm1 O4 85.78(17) yes
O3 Sm1 O4 90.14(16) yes
O1 Sm1 N1 67.13(15) yes
O2 Sm1 N1 75.70(15) yes
O3 Sm1 N1 76.92(15) yes
O4 Sm1 N1 94.29(17) yes
O1 Sm1 B1 102.9(3) yes
O2 Sm1 B1 105.6(2) yes
O3 Sm1 B1 102.4(2) yes
O4 Sm1 B1 95.7(3) yes
N1 Sm1 B1 170.0(3) yes
O1 Sm1 H1 78.1(5) no
O2 Sm1 H1 112.5(11) no
O3 Sm1 H1 93.4(10) no
O4 Sm1 H1 120.8(5) no
N1 Sm1 H1 143.8(4) no
O1 Sm1 H2 122.0(9) no
O2 Sm1 H2 121.3(10) no
O3 Sm1 H2 84.5(8) no
O4 Sm1 H2 76.7(8) no
N1 Sm1 H2 159.3(5) no
O1 Sm1 H3 106.2(11) no
O2 Sm1 H3 79.8(4) no
O3 Sm1 H3 128.0(4) no
O4 Sm1 H3 89.2(11) no
N1 Sm1 H3 154.9(5) no
B1 Sm1 H1 26.3(2) no
B1 Sm1 H2 26.3(2) no
H1 Sm1 H2 45.2(4) no
B1 Sm1 H3 26.3(2) no
H1 Sm1 H3 45.1(4) no
H2 Sm1 H3 45.1(4) no
Sm1 O1 C1 116.2(4) yes
Sm1 O1 C3 124.0(5) yes
C1 O1 C3 113.9(6) yes
Sm1 O2 C4 143.8(4) yes
Sm1 O3 C19 137.6(4) yes
Sm1 O4 C38 126.4(5) yes
Sm1 O4 C41 122.3(4) yes
C38 O4 C41 108.4(6) yes
Sm1 N1 C2 113.0(4) yes
Sm1 N1 C10 107.3(4) yes
C2 N1 C10 111.3(5) yes
Sm1 N1 C25 108.4(3) yes
C2 N1 C25 111.8(5) yes
C10 N1 C25 104.7(5) yes
Sm1 B1 H1 68.3(5) no
Sm1 B1 H2 68.3(5) no
H1 B1 H2 107.2(9) no
Sm1 B1 H3 68.4(5) no
H1 B1 H3 107.2(9) no
H2 B1 H3 107.1(9) no
Sm1 B1 H4 170(6) no
H1 B1 H4 111(5) no
H2 B1 H4 104(6) no
H3 B1 H4 120(5) no
O1 C1 C2 107.9(5) yes
O1 C1 H11 110.7 no
C2 C1 H11 109.9 no
O1 C1 H12 108.8 no
C2 C1 H12 110.1 no
H11 C1 H12 109.5 no
C1 C2 N1 112.8(5) yes
C1 C2 H21 109.1 no
N1 C2 H21 108.5 no
C1 C2 H22 108.7 no
N1 C2 H22 108.2 no
H21 C2 H22 109.5 no
O1 C3 H31 110.7 no
O1 C3 H32 108.0 no
H31 C3 H32 109.5 no
O1 C3 H33 109.7 no
H31 C3 H33 109.5 no
H32 C3 H33 109.5 no
O2 C4 C5 122.3(5) yes
O2 C4 C9 118.4(5) yes
C5 C4 C9 119.3(6) yes
C4 C5 C6 118.4(6) yes
C4 C5 C11 120.7(6) yes
C6 C5 C11 120.9(6) yes
C5 C6 C7 123.6(6) yes
C5 C6 H61 118.3 no
C7 C6 H61 118.1 no
C6 C7 C8 116.9(6) yes
C6 C7 C15 120.6(6) yes
C8 C7 C15 122.4(6) yes
C7 C8 C9 121.5(6) yes
C7 C8 H81 118.9 no
C9 C8 H81 119.6 no
C4 C9 C8 120.2(5) yes
C4 C9 C10 120.1(5) yes
C8 C9 C10 119.7(5) yes
C9 C10 N1 116.3(5) yes
C9 C10 H101 107.7 no
N1 C10 H101 107.8 no
C9 C10 H102 107.7 no
N1 C10 H102 107.8 no
H101 C10 H102 109.5 no
C5 C11 C12 109.3(5) yes
C5 C11 C13 110.5(6) yes
C12 C11 C13 109.8(6) yes
C5 C11 C14 112.0(5) yes
C12 C11 C14 107.7(6) yes
C13 C11 C14 107.6(6) yes
C11 C12 H121 109.3 no
C11 C12 H122 109.2 no
H121 C12 H122 109.5 no
C11 C12 H123 109.9 no
H121 C12 H123 109.5 no
H122 C12 H123 109.5 no
C11 C13 H131 109.4 no
C11 C13 H132 109.6 no
H131 C13 H132 109.5 no
C11 C13 H133 109.5 no
H131 C13 H133 109.5 no
H132 C13 H133 109.5 no
C11 C14 H141 110.0 no
C11 C14 H142 108.2 no
H141 C14 H142 109.5 no
C11 C14 H143 110.1 no
H141 C14 H143 109.5 no
H142 C14 H143 109.5 no
C7 C15 C16 110.9(7) yes
C7 C15 C17 113.1(6) yes
C16 C15 C17 115.5(8) yes
C7 C15 C18 105.8(6) yes
C16 C15 C18 105.7(7) yes
C17 C15 C18 104.8(8) yes
C15 C16 H161 110.8 no
C15 C16 H162 108.2 no
H161 C16 H162 109.5 no
C15 C16 H163 109.4 no
H161 C16 H163 109.5 no
H162 C16 H163 109.5 no
C15 C17 H171 109.7 no
C15 C17 H172 110.6 no
H171 C17 H172 109.5 no
C15 C17 H173 108.1 no
H171 C17 H173 109.5 no
H172 C17 H173 109.5 no
C15 C18 H181 110.2 no
C15 C18 H182 107.8 no
H181 C18 H182 109.5 no
C15 C18 H183 110.4 no
H181 C18 H183 109.5 no
H182 C18 H183 109.5 no
O3 C19 C20 121.9(5) yes
O3 C19 C24 119.4(5) yes
C20 C19 C24 118.7(5) yes
C19 C20 C21 117.4(5) yes
C19 C20 C26 121.3(5) yes
C21 C20 C26 121.2(5) yes
C20 C21 C22 123.8(6) yes
C20 C21 H211 117.4 no
C22 C21 H211 118.8 no
C21 C22 C23 117.4(6) yes
C21 C22 C30 119.9(6) yes
C23 C22 C30 122.6(6) yes
C22 C23 C24 121.2(6) yes
C22 C23 H231 119.3 no
C24 C23 H231 119.5 no
C19 C24 C23 121.4(6) yes
C19 C24 C25 118.0(6) yes
C23 C24 C25 120.5(6) yes
N1 C25 C24 114.7(5) yes
N1 C25 H251 107.9 no
C24 C25 H251 108.1 no
N1 C25 H252 108.2 no
C24 C25 H252 108.3 no
H251 C25 H252 109.5 no
C20 C26 C27 110.9(5) yes
C20 C26 C28 110.1(5) yes
C27 C26 C28 109.4(5) yes
C20 C26 C29 112.9(5) yes
C27 C26 C29 107.2(6) yes
C28 C26 C29 106.2(5) yes
C26 C27 H271 109.8 no
C26 C27 H272 109.4 no
H271 C27 H272 109.5 no
C26 C27 H273 109.2 no
H271 C27 H273 109.5 no
H272 C27 H273 109.5 no
C26 C28 H281 109.8 no
C26 C28 H282 110.5 no
H281 C28 H282 109.5 no
C26 C28 H283 108.1 no
H281 C28 H283 109.5 no
H282 C28 H283 109.5 no
C26 C29 H291 109.9 no
C26 C29 H292 110.0 no
H291 C29 H292 109.5 no
C26 C29 H293 108.5 no
H291 C29 H293 109.5 no
H292 C29 H293 109.5 no
C22 C30 C31 112.3(6) yes
C22 C30 C32 109.2(7) yes
C31 C30 C32 105.7(7) yes
C22 C30 C33 109.1(7) yes
C31 C30 C33 109.5(8) yes
C32 C30 C33 111.1(10) yes
C30 C31 H311 109.6 no
C30 C31 H312 110.0 no
H311 C31 H312 109.5 no
C30 C31 H313 108.8 no
H311 C31 H313 109.5 no
H312 C31 H313 109.5 no
C30 C32 H321 109.4 no
C30 C32 H322 109.5 no
H321 C32 H322 109.5 no
C30 C32 H323 109.5 no
H321 C32 H323 109.5 no
H322 C32 H323 109.5 no
C30 C33 H331 110.0 no
C30 C33 H332 108.9 no
H331 C33 H332 109.5 no
C30 C33 H333 109.5 no
H331 C33 H333 109.5 no
H332 C33 H333 109.5 no
O4 C38 C39 103.0(10) yes
O4 C38 C391 110.8(9) yes
C39 C38 C391 38.9(14) yes
O4 C38 H381 108.2 no
C39 C38 H381 139.8 no
C391 C38 H381 104.7 no
O4 C38 H382 108.9 no
C39 C38 H382 82.9 no
C391 C38 H382 114.5 no
H381 C38 H382 109.5 no
C38 C39 C40 110.4(13) yes
C38 C39 H391 111.1 no
C40 C39 H391 115.8 no
C38 C39 H392 107.3 no
C40 C39 H392 102.2 no
H391 C39 H392 109.5 no
C38 C391 C401 103.1(12) yes
C38 C391 H3911 115.6 no
C401 C391 H3911 117.0 no
C38 C391 H3912 105.7 no
C401 C391 H3912 104.8 no
H3911 C391 H3912 109.5 no
C39 C40 C41 103.7(13) yes
C39 C40 H401 103.9 no
C41 C40 H401 105.9 no
C39 C40 H402 117.7 no
C41 C40 H402 115.0 no
H401 C40 H402 109.5 no
C391 C401 C41 110.7(12) yes
C391 C401 H4011 103.1 no
C41 C401 H4011 108.1 no
C391 C401 H4012 115.3 no
C41 C401 H4012 109.8 no
H4011 C401 H4012 109.5 no
C401 C41 C40 36.6(13) yes
C401 C41 O4 105.3(8) yes
C40 C41 O4 106.2(9) yes
C401 C41 H411 82.1 no
C40 C41 H411 115.3 no
O4 C41 H411 109.1 no
C401 C41 H412 135.9 no
C40 C41 H412 106.7 no
O4 C41 H412 109.9 no
H411 C41 H412 109.5 no
B101 Sm101 O101 101.98(17) yes
B101 Sm101 O102 100.83(19) yes
O101 Sm101 O102 86.50(18) yes
B101 Sm101 O103 107.54(19) yes
O101 Sm101 O103 85.83(17) yes
O102 Sm101 O103 151.56(16) yes
B101 Sm101 O104 96.73(18) yes
O101 Sm101 O104 161.11(16) yes
O102 Sm101 O104 87.45(17) yes
O103 Sm101 O104 91.07(16) yes
B101 Sm101 N101 169.30(17) yes
O101 Sm101 N101 67.81(16) yes
O102 Sm101 N101 76.01(15) yes
O103 Sm101 N101 75.73(16) yes
O104 Sm101 N101 93.36(17) yes
B101 Sm101 H5 25.21(15) no
O101 Sm101 H5 120.03(12) no
O102 Sm101 H5 84.3(2) no
O103 Sm101 H5 123.0(2) no
O104 Sm101 H5 77.06(15) no
B101 Sm101 H6 25.53(13) no
O101 Sm101 H6 108.47(15) no
O102 Sm101 H6 125.12(16) no
O103 Sm101 H6 83.24(16) no
O104 Sm101 H6 89.61(14) no
B101 Sm101 H7 27.21(14) no
O101 Sm101 H7 76.09(11) no
O102 Sm101 H7 91.0(2) no
O103 Sm101 H7 113.5(2) no
O104 Sm101 H7 121.92(13) no
N101 Sm101 H5 158.5(2) no
N101 Sm101 H6 158.80(16) no
H5 Sm101 H6 42.00(6) no
N101 Sm101 H7 142.10(12) no
H5 Sm101 H7 45.10(3) no
H6 Sm101 H7 46.65(11) no
Sm101 B101 H5 72.2(3) no
Sm101 B101 H6 76.3(3) no
H5 B101 H6 107.2(5) no
Sm101 B101 H7 57.3(2) no
H5 B101 H7 103.9(5) no
H6 B101 H7 110.7(4) no
Sm101 B101 H8 164.0(5) no
H5 B101 H8 98.6(5) no
H6 B101 H8 119.5(7) no
H7 B101 H8 114.5(6) no
Sm101 O101 C101 114.9(4) yes
Sm101 O101 C103 127.8(5) yes
C101 O101 C103 117.2(6) yes
Sm101 O102 C104 142.9(4) yes
Sm101 O103 C119 143.0(4) yes
Sm101 O104 C138 125.7(4) yes
Sm101 O104 C141 120.6(4) yes
C138 O104 C141 108.8(6) yes
Sm101 N101 C102 111.8(4) yes
Sm101 N101 C110 107.3(4) yes
C102 N101 C110 110.8(5) yes
Sm101 N101 C125 108.2(3) yes
C102 N101 C125 112.9(5) yes
C110 N101 C125 105.6(5) yes
O101 C101 C102 108.6(6) yes
O101 C101 H1011 109.1 no
C102 C101 H1011 109.9 no
O101 C101 H1012 109.9 no
C102 C101 H1012 109.9 no
H1011 C101 H1012 109.5 no
C101 C102 N101 112.5(5) yes
C101 C102 H1021 108.9 no
N101 C102 H1021 109.2 no
C101 C102 H1022 108.7 no
N101 C102 H1022 108.1 no
H1021 C102 H1022 109.5 no
O101 C103 H1031 110.2 no
O101 C103 H1032 109.0 no
H1031 C103 H1032 109.5 no
O101 C103 H1033 109.2 no
H1031 C103 H1033 109.5 no
H1032 C103 H1033 109.5 no
O102 C104 C105 120.2(5) yes
O102 C104 C109 119.2(6) yes
C105 C104 C109 120.6(6) yes
C104 C105 C106 117.3(6) yes
C104 C105 C111 124.0(6) yes
C106 C105 C111 118.6(6) yes
C105 C106 C107 122.9(6) yes
C105 C106 H1061 118.4 no
C107 C106 H1061 118.7 no
C106 C107 C108 116.5(6) yes
C106 C107 C115 119.5(6) yes
C108 C107 C115 124.0(6) yes
C107 C108 C109 121.5(6) yes
C107 C108 H1081 119.1 no
C109 C108 H1081 119.4 no
C108 C109 C104 121.1(6) yes
C108 C109 C110 118.4(6) yes
C104 C109 C110 120.4(6) yes
C109 C110 N101 117.4(5) yes
C109 C110 H1101 108.4 no
N101 C110 H1101 107.8 no
C109 C110 H1102 106.7 no
N101 C110 H1102 107.0 no
H1101 C110 H1102 109.5 no
C105 C111 C112 109.4(6) yes
C105 C111 C113 113.9(6) yes
C112 C111 C113 108.0(6) yes
C105 C111 C114 108.3(6) yes
C112 C111 C114 109.2(7) yes
C113 C111 C114 107.9(6) yes
C111 C112 H1121 109.6 no
C111 C112 H1122 109.1 no
H1121 C112 H1122 109.5 no
C111 C112 H1123 109.6 no
H1121 C112 H1123 109.5 no
H1122 C112 H1123 109.5 no
C111 C113 H1131 109.1 no
C111 C113 H1132 109.7 no
H1131 C113 H1132 109.5 no
C111 C113 H1133 109.6 no
H1131 C113 H1133 109.5 no
H1132 C113 H1133 109.5 no
C111 C114 H1141 109.5 no
C111 C114 H1142 109.3 no
H1141 C114 H1142 109.5 no
C111 C114 H1143 109.6 no
H1141 C114 H1143 109.5 no
H1142 C114 H1143 109.5 no
C107 C115 C116 111.4(6) yes
C107 C115 C117 111.2(5) yes
C116 C115 C117 108.2(6) yes
C107 C115 C118 108.1(6) yes
C116 C115 C118 109.1(6) yes
C117 C115 C118 108.8(6) yes
C115 C116 H1161 110.9 no
C115 C116 H1162 109.1 no
H1161 C116 H1162 109.5 no
C115 C116 H1163 108.4 no
H1161 C116 H1163 109.5 no
H1162 C116 H1163 109.5 no
C115 C117 H1171 110.3 no
C115 C117 H1172 110.1 no
H1171 C117 H1172 109.5 no
C115 C117 H1173 107.9 no
H1171 C117 H1173 109.5 no
H1172 C117 H1173 109.5 no
C115 C118 H1181 109.4 no
C115 C118 H1182 109.1 no
H1181 C118 H1182 109.5 no
C115 C118 H1183 109.8 no
H1181 C118 H1183 109.5 no
H1182 C118 H1183 109.5 no
O103 C119 C120 123.4(6) yes
O103 C119 C124 118.1(6) yes
C120 C119 C124 118.5(5) yes
C119 C120 C121 118.2(6) yes
C119 C120 C126 120.7(5) yes
C121 C120 C126 121.0(6) yes
C120 C121 C122 124.2(6) yes
C120 C121 H1211 117.8 no
C122 C121 H1211 118.0 no
C121 C122 C123 116.3(5) yes
C121 C122 C130 120.2(6) yes
C123 C122 C130 123.3(6) yes
C122 C123 C124 122.2(6) yes
C122 C123 H1231 119.1 no
C124 C123 H1231 118.8 no
C119 C124 C123 120.5(6) yes
C119 C124 C125 118.6(5) yes
C123 C124 C125 120.6(5) yes
N101 C125 C124 117.1(5) yes
N101 C125 H1251 107.9 no
C124 C125 H1251 107.8 no
N101 C125 H1252 107.3 no
C124 C125 H1252 107.2 no
H1251 C125 H1252 109.5 no
C120 C126 C127 108.5(6) yes
C120 C126 C128 108.6(6) yes
C127 C126 C128 110.9(6) yes
C120 C126 C129 112.7(6) yes
C127 C126 C129 107.9(7) yes
C128 C126 C129 108.2(7) yes
C126 C127 H1271 110.0 no
C126 C127 H1272 109.7 no
H1271 C127 H1272 109.5 no
C126 C127 H1273 108.7 no
H1271 C127 H1273 109.5 no
H1272 C127 H1273 109.5 no
C126 C128 H1281 109.6 no
C126 C128 H1282 109.7 no
H1281 C128 H1282 109.5 no
C126 C128 H1283 109.1 no
H1281 C128 H1283 109.5 no
H1282 C128 H1283 109.5 no
C126 C129 H1291 109.7 no
C126 C129 H1292 109.5 no
H1291 C129 H1292 109.5 no
C126 C129 H1293 109.1 no
H1291 C129 H1293 109.5 no
H1292 C129 H1293 109.5 no
C122 C130 C131 112.0(6) yes
C122 C130 C132 110.0(6) yes
C131 C130 C132 107.0(6) yes
C122 C130 C133 109.2(6) yes
C131 C130 C133 109.0(7) yes
C132 C130 C133 109.7(7) yes
C130 C131 H1311 109.8 no
C130 C131 H1312 107.9 no
H1311 C131 H1312 109.5 no
C130 C131 H1313 110.7 no
H1311 C131 H1313 109.5 no
H1312 C131 H1313 109.5 no
C130 C132 H1321 109.0 no
C130 C132 H1322 109.3 no
H1321 C132 H1322 109.5 no
C130 C132 H1323 110.1 no
H1321 C132 H1323 109.5 no
H1322 C132 H1323 109.5 no
C130 C133 H1331 109.5 no
C130 C133 H1332 109.6 no
H1331 C133 H1332 109.5 no
C130 C133 H1333 109.3 no
H1331 C133 H1333 109.5 no
H1332 C133 H1333 109.5 no
O104 C138 C139 103.8(10) yes
O104 C138 C1391 109.2(10) yes
C139 C138 C1391 30.8(12) yes
O104 C138 H1381 110.0 no
C139 C138 H1381 138.0 no
C1391 C138 H1381 111.8 no
O104 C138 H1382 108.2 no
C139 C138 H1382 81.8 no
C1391 C138 H1382 108.1 no
H1381 C138 H1382 109.5 no
C138 C139 C1391 74.3(11) yes
C138 C139 C140 110.8(14) yes
C1391 C139 C140 108(3) yes
C138 C139 H1391 107.1 no
C1391 C139 H1391 35.2 no
C140 C139 H1391 107.6 no
C138 C139 H1392 111.0 no
C1391 C139 H1392 134.9 no
C140 C139 H1392 110.8 no
H1391 C139 H1392 109.5 no
C138 C1391 C139 74.9(12) yes
C138 C1391 C1401 100.6(14) yes
C139 C1391 C1401 64(3) yes
C138 C1391 H1393 109.7 no
C139 C1391 H1393 174.2 no
C1401 C1391 H1393 110.6 no
C138 C1391 H1394 113.1 no
C139 C1391 H1394 71.0 no
C1401 C1391 H1394 113.0 no
H1393 C1391 H1394 109.5 no
C139 C140 C141 102.7(14) yes
C139 C140 H1401 112.9 no
C141 C140 H1401 112.4 no
C139 C140 H1402 109.2 no
C141 C140 H1402 110.0 no
H1401 C140 H1402 109.5 no
C1391 C1401 C141 110.1(14) yes
C1391 C1401 H1403 110.1 no
C141 C1401 H1403 110.2 no
C1391 C1401 H1404 108.2 no
C141 C1401 H1404 108.7 no
H1403 C1401 H1404 109.5 no
C1401 C141 C140 23.9(10) yes
C1401 C141 O104 103.7(10) yes
C140 C141 O104 106.8(10) yes
C1401 C141 H1411 88.9 no
C140 C141 H1411 109.3 no
O104 C141 H1411 110.4 no
C1401 C141 H1412 131.9 no
C140 C141 H1412 110.9 no
O104 C141 H1412 110.0 no
H1411 C141 H1412 109.5 no
C202 C201 H2011 106.1 no
C202 C201 H2012 108.2 no
H2011 C201 H2012 109.5 no
C202 C201 H2013 114.0 no
H2011 C201 H2013 109.5 no
H2012 C201 H2013 109.5 no
C201 C202 C203 120.9(19) yes
C201 C202 H2021 110.3 no
C203 C202 H2021 106.3 no
C201 C202 H2022 104.7 no
C203 C202 H2022 104.8 no
H2021 C202 H2022 109.5 no
C202 C203 C204 115.7(16) yes
C202 C203 H2031 107.4 no
C204 C203 H2031 107.0 no
C202 C203 H2032 109.1 no
C204 C203 H2032 108.0 no
H2031 C203 H2032 109.5 no
C203 C204 C205 109.4(16) yes
C203 C204 H2041 109.9 no
C205 C204 H2041 109.1 no
C203 C204 H2042 109.7 no
C205 C204 H2042 109.1 no
H2041 C204 H2042 109.5 no
C204 C205 H2051 112.7 no
C204 C205 H2052 107.9 no
H2051 C205 H2052 109.5 no
C204 C205 H2053 107.9 no
H2051 C205 H2053 109.5 no
H2052 C205 H2053 109.5 no
B1 H1 Sm1 85.4(5) yes
B1 H2 Sm1 85.4(5) yes
B1 H3 Sm1 85.4(5) yes
B101 H5 Sm101 82.6(3) yes
B101 H6 Sm101 78.2(3) yes
B101 H7 Sm101 95.4(3) yes

loop_
_geom_bond_atom_site_label_1
_geom_bond_atom_site_label_2
_geom_bond_distance
_geom_bond_publ_flag
Sm1 O1 2.485(5) yes
Sm1 O2 2.168(4) yes
Sm1 O3 2.191(4) yes
Sm1 O4 2.411(5) yes
Sm1 N1 2.585(5) yes
Sm1 B1 2.639(7) yes
Sm1 H1 2.459(9) yes
Sm1 H2 2.459(9) yes
Sm1 H3 2.461(9) yes
O1 C1 1.440(8) yes
O1 C3 1.430(9) yes
O2 C4 1.345(7) yes
O3 C19 1.321(7) yes
O4 C38 1.445(7) yes
O4 C41 1.449(7) yes
N1 C2 1.464(9) yes
N1 C10 1.504(8) yes
N1 C25 1.526(7) yes
B1 H1 1.174(10) yes
B1 H2 1.172(10) yes
B1 H3 1.172(10) yes
B1 H4 0.873(10) yes
C1 C2 1.518(10) yes
C1 H11 1.000 no
C1 H12 1.000 no
C2 H21 1.000 no
C2 H22 1.000 no
C3 H31 1.000 no
C3 H32 1.000 no
C3 H33 1.000 no
C4 C5 1.404(9) yes
C4 C9 1.413(8) yes
C5 C6 1.379(9) yes
C5 C11 1.552(9) yes
C6 C7 1.402(10) yes
C6 H61 1.000 no
C7 C8 1.393(10) yes
C7 C15 1.549(9) yes
C8 C9 1.386(9) yes
C8 H81 1.000 no
C9 C10 1.504(8) yes
C10 H101 1.000 no
C10 H102 1.000 no
C11 C12 1.540(10) yes
C11 C13 1.537(10) yes
C11 C14 1.529(10) yes
C12 H121 1.000 no
C12 H122 1.000 no
C12 H123 1.000 no
C13 H131 1.000 no
C13 H132 1.000 no
C13 H133 1.000 no
C14 H141 1.000 no
C14 H142 1.000 no
C14 H143 1.000 no
C15 C16 1.508(13) yes
C15 C17 1.514(11) yes
C15 C18 1.584(13) yes
C16 H161 1.000 no
C16 H162 1.000 no
C16 H163 1.000 no
C17 H171 1.000 no
C17 H172 1.000 no
C17 H173 1.000 no
C18 H181 1.000 no
C18 H182 1.000 no
C18 H183 1.000 no
C19 C20 1.436(9) yes
C19 C24 1.395(9) yes
C20 C21 1.403(9) yes
C20 C26 1.510(8) yes
C21 C22 1.390(9) yes
C21 H211 1.000 no
C22 C23 1.393(9) yes
C22 C30 1.531(9) yes
C23 C24 1.391(9) yes
C23 H231 1.000 no
C24 C25 1.505(9) yes
C25 H251 1.000 no
C25 H252 1.000 no
C26 C27 1.549(9) yes
C26 C28 1.556(10) yes
C26 C29 1.538(9) yes
C27 H271 1.000 no
C27 H272 1.000 no
C27 H273 1.000 no
C28 H281 1.000 no
C28 H282 1.000 no
C28 H283 1.000 no
C29 H291 1.000 no
C29 H292 1.000 no
C29 H293 1.000 no
C30 C31 1.535(10) yes
C30 C32 1.544(14) yes
C30 C33 1.534(14) yes
C31 H311 1.000 no
C31 H312 1.000 no
C31 H313 1.000 no
C32 H321 1.000 no
C32 H322 1.000 no
C32 H323 1.000 no
C33 H331 1.000 no
C33 H332 1.000 no
C33 H333 1.000 no
C38 C39 1.476(10) yes
C38 C391 1.469(10) yes
C38 H381 1.000 no
C38 H382 1.000 no
C39 C40 1.481(10) yes
C39 H391 1.000 no
C39 H392 1.000 no
C391 C401 1.480(10) yes
C391 H3911 1.000 no
C391 H3912 1.000 no
C40 C41 1.478(10) yes
C40 H401 1.000 no
C40 H402 1.000 no
C401 C41 1.492(9) yes
C401 H4011 1.000 no
C401 H4012 1.000 no
C41 H411 1.000 no
C41 H412 1.000 no
Sm101 B101 2.648(6) yes
Sm101 O101 2.467(5) yes
Sm101 O102 2.185(4) yes
Sm101 O103 2.194(4) yes
Sm101 O104 2.401(5) yes
Sm101 N101 2.598(5) yes
Sm101 H5 2.5416(7) yes
Sm101 H6 2.628(6) yes
Sm101 H7 2.239(4) yes
B101 H5 1.137(7) yes
B101 H6 1.166(6) yes
B101 H7 1.216(6) yes
B101 H8 0.868(5) yes
O101 C101 1.428(8) yes
O101 C103 1.361(10) yes
O102 C104 1.340(8) yes
O103 C119 1.318(7) yes
O104 C138 1.448(7) yes
O104 C141 1.455(7) yes
N101 C102 1.463(8) yes
N101 C110 1.477(8) yes
N101 C125 1.507(7) yes
C101 C102 1.527(10) yes
C101 H1011 1.000 no
C101 H1012 1.000 no
C102 H1021 1.000 no
C102 H1022 1.000 no
C103 H1031 1.000 no
C103 H1032 1.000 no
C103 H1033 1.000 no
C104 C105 1.394(9) yes
C104 C109 1.377(9) yes
C105 C106 1.418(10) yes
C105 C111 1.543(9) yes
C106 C107 1.415(9) yes
C106 H1061 1.000 no
C107 C108 1.389(9) yes
C107 C115 1.542(9) yes
C108 C109 1.390(9) yes
C108 H1081 1.000 no
C109 C110 1.511(9) yes
C110 H1101 1.000 no
C110 H1102 1.000 no
C111 C112 1.539(12) yes
C111 C113 1.511(10) yes
C111 C114 1.555(12) yes
C112 H1121 1.000 no
C112 H1122 1.000 no
C112 H1123 1.000 no
C113 H1131 1.000 no
C113 H1132 1.000 no
C113 H1133 1.000 no
C114 H1141 1.000 no
C114 H1142 1.000 no
C114 H1143 1.000 no
C115 C116 1.539(10) yes
C115 C117 1.538(10) yes
C115 C118 1.516(11) yes
C116 H1161 1.000 no
C116 H1162 1.000 no
C116 H1163 1.000 no
C117 H1171 1.000 no
C117 H1172 1.000 no
C117 H1173 1.000 no
C118 H1181 1.000 no
C118 H1182 1.000 no
C118 H1183 1.000 no
C119 C120 1.412(9) yes
C119 C124 1.416(9) yes
C120 C121 1.393(9) yes
C120 C126 1.560(9) yes
C121 C122 1.397(9) yes
C121 H1211 1.000 no
C122 C123 1.385(9) yes
C122 C130 1.536(8) yes
C123 C124 1.390(9) yes
C123 H1231 1.000 no
C124 C125 1.499(9) yes
C125 H1251 1.000 no
C125 H1252 1.000 no
C126 C127 1.522(12) yes
C126 C128 1.523(11) yes
C126 C129 1.507(11) yes
C127 H1271 1.000 no
C127 H1272 1.000 no
C127 H1273 1.000 no
C128 H1281 1.000 no
C128 H1282 1.000 no
C128 H1283 1.000 no
C129 H1291 1.000 no
C129 H1292 1.000 no
C129 H1293 1.000 no
C130 C131 1.540(10) yes
C130 C132 1.549(11) yes
C130 C133 1.524(11) yes
C131 H1311 1.000 no
C131 H1312 1.000 no
C131 H1313 1.000 no
C132 H1321 1.000 no
C132 H1322 1.000 no
C132 H1323 1.000 no
C133 H1331 1.000 no
C133 H1332 1.000 no
C133 H1333 1.000 no
C138 C139 1.485(10) yes
C138 C1391 1.481(10) yes
C138 H1381 1.000 no
C138 H1382 1.000 no
C139 C1391 0.79(3) yes
C139 C140 1.478(10) yes
C139 H1391 1.000 no
C139 H1392 1.000 no
C1391 C1401 1.479(10) yes
C1391 H1393 1.000 no
C1391 H1394 1.000 no
C140 C141 1.479(9) yes
C140 H1401 1.000 no
C140 H1402 1.000 no
C1401 C141 1.487(10) yes
C1401 H1403 1.000 no
C1401 H1404 1.000 no
C141 H1411 1.000 no
C141 H1412 1.000 no
C201 C202 1.481(10) yes
C201 H2011 1.000 no
C201 H2012 1.000 no
C201 H2013 1.000 no
C202 C203 1.486(10) yes
C202 H2021 1.000 no
C202 H2022 1.000 no
C203 C204 1.488(10) yes
C203 H2031 1.000 no
C203 H2032 1.000 no
C204 C205 1.470(10) yes
C204 H2041 1.000 no
C204 H2042 1.000 no
C205 H2051 1.000 no
C205 H2052 1.000 no
C205 H2053 1.000 no
